data_4026782
loop_
_publ_author_name
'Lijuan Jiao'
'Weidong Pang'
'Jinyuan Zhou'
'Yun Wei'
'Xiaolong Mu'
'Guifeng Bai'
'Erhong Hao'

_publ_section_title
;
 Regioselective Stepwise Bromination of Boron Dipyrromethene (BODIPY) Dyes
;
_journal_name_full 'Journal of Organic Chemistry'
_journal_page_first 9988
_journal_page_last 9996
_journal_paper_doi 10.1021/jo201754m
_journal_volume 76
_journal_year 2011
_chemical_formula_sum 'C16 H9 B Br4 F2 N2 O'
_chemical_formula_weight 613.70
_chemical_name_systematic
; 
 ? 
;
_space_group_IT_number 2
_symmetry_cell_setting triclinic
_symmetry_space_group_name_Hall '-P 1'
_symmetry_space_group_name_H-M 'P -1'
_atom_sites_solution_hydrogens geom
_atom_sites_solution_primary direct
_atom_sites_solution_secondary difmap
_audit_creation_method SHELXL-97
_cell_angle_alpha 73.2940(10)
_cell_angle_beta 74.2140(10)
_cell_angle_gamma 83.9630(10)
_cell_formula_units_Z 2
_cell_length_a 8.0077(9)
_cell_length_b 11.2415(13)
_cell_length_c 11.3767(13)
_cell_measurement_reflns_used 3861
_cell_measurement_temperature 293(2)
_cell_measurement_theta_max 27.50
_cell_measurement_theta_min 2.31
_cell_volume 943.49(19)
_computing_cell_refinement 'Bruker SMART'
_computing_data_collection 'Bruker SMART'
_computing_data_reduction 'Bruker SAINT'
_computing_molecular_graphics 'Bruker SHELXTL'
_computing_publication_material 'Bruker SHELXTL'
_computing_structure_refinement 'SHELXL-97 (Sheldrick, 1997)'
_computing_structure_solution 'SHELXS-97 (Sheldrick, 1990)'
_diffrn_ambient_temperature 293(2)
_diffrn_measured_fraction_theta_full 0.971
_diffrn_measured_fraction_theta_max 0.971
_diffrn_measurement_device_type 'CCD area detector'
_diffrn_measurement_method 'phi and omega scans'
_diffrn_radiation_monochromator graphite
_diffrn_radiation_source 'fine-focus sealed tube'
_diffrn_radiation_type MoK\a
_diffrn_radiation_wavelength 0.71073
_diffrn_reflns_av_R_equivalents 0.0229
_diffrn_reflns_av_sigmaI/netI 0.0379
_diffrn_reflns_limit_h_max 10
_diffrn_reflns_limit_h_min -10
_diffrn_reflns_limit_k_max 14
_diffrn_reflns_limit_k_min -14
_diffrn_reflns_limit_l_max 14
_diffrn_reflns_limit_l_min -12
_diffrn_reflns_number 8147
_diffrn_reflns_theta_full 27.59
_diffrn_reflns_theta_max 27.59
_diffrn_reflns_theta_min 1.89
_exptl_absorpt_coefficient_mu 8.558
_exptl_absorpt_correction_T_max 0.2794
_exptl_absorpt_correction_T_min 0.2436
_exptl_absorpt_correction_type multi-scan
_exptl_absorpt_process_details 'Semi-empirical from equivalents'
_exptl_crystal_colour red
_exptl_crystal_density_diffrn 2.160
_exptl_crystal_description block
_exptl_crystal_F_000 580
_exptl_crystal_size_max 0.23
_exptl_crystal_size_mid 0.21
_exptl_crystal_size_min 0.20
_refine_diff_density_max 1.832
_refine_diff_density_min -1.149
_refine_diff_density_rms 0.104
_refine_ls_extinction_method none
_refine_ls_goodness_of_fit_ref 1.036
_refine_ls_hydrogen_treatment constr
_refine_ls_matrix_type full
_refine_ls_number_parameters 236
_refine_ls_number_reflns 4256
_refine_ls_number_restraints 0
_refine_ls_restrained_S_all 1.036
_refine_ls_R_factor_all 0.0625
_refine_ls_R_factor_gt 0.0419
_refine_ls_shift/su_max 0.000
_refine_ls_shift/su_mean 0.000
_refine_ls_structure_factor_coef Fsqd
_refine_ls_weighting_details 'calc w=1/[\s^2^(Fo^2^)+(0.0488P)^2^+1.7694P] where P=(Fo^2^+2Fc^2^)/3'
_refine_ls_weighting_scheme calc
_refine_ls_wR_factor_gt 0.1008
_refine_ls_wR_factor_ref 0.1114
_reflns_number_gt 3167
_reflns_number_total 4256
_reflns_threshold_expression >2sigma(I)
_cod_data_source_file jo201754m_si_006.cif
_cod_data_source_block BODIPY3c
_cod_original_sg_symbol_H-M 'P -1 '
_cod_database_code 4026782

loop_
_symmetry_equiv_pos_as_xyz
'x, y, z'
'-x, -y, -z'

loop_
_atom_site_label
_atom_site_type_symbol
_atom_site_fract_x
_atom_site_fract_y
_atom_site_fract_z
_atom_site_U_iso_or_equiv
_atom_site_adp_type
_atom_site_occupancy
_atom_site_symmetry_multiplicity
_atom_site_calc_flag
_atom_site_refinement_flags
Br1 Br 0.90452(9) 0.43565(5) 0.77216(5) 0.06260(19) Uani 1 1 d .
Br3 Br 0.69846(7) -0.20580(5) 0.32788(6) 0.05557(17) Uani 1 1 d .
Br4 Br 0.75430(8) -0.27002(4) 0.63941(6) 0.05652(17) Uani 1 1 d .
Br2 Br 0.82990(9) 0.11154(5) 0.91776(5) 0.06389(19) Uani 1 1 d .
F1 F 0.8911(4) -0.0637(2) 0.7329(3) 0.0530(7) Uani 1 1 d .
F2 F 0.5998(4) -0.0340(3) 0.7801(3) 0.0496(7) Uani 1 1 d .
O1 O 0.7167(6) 0.5929(3) 0.0167(3) 0.0627(11) Uani 1 1 d .
N1 N 0.7783(5) 0.1447(3) 0.6747(3) 0.0335(8) Uani 1 1 d .
N2 N 0.7509(5) -0.0087(3) 0.5615(3) 0.0347(8) Uani 1 1 d .
C1 C 0.8158(6) 0.1980(4) 0.7549(4) 0.0377(10) Uani 1 1 d .
C2 C 0.8398(6) 0.3254(4) 0.6990(4) 0.0389(10) Uani 1 1 d .
C3 C 0.8151(6) 0.3509(4) 0.5792(4) 0.0359(10) Uani 1 1 d .
H3 H 0.8231 0.4280 0.5196 0.043 Uiso 1 1 calc R
C4 C 0.7756(6) 0.2385(4) 0.5637(4) 0.0327(9) Uani 1 1 d .
C5 C 0.7471(5) 0.2124(4) 0.4573(4) 0.0308(9) Uani 1 1 d .
C6 C 0.7378(5) 0.3149(4) 0.3438(4) 0.0304(9) Uani 1 1 d .
C7 C 0.6267(6) 0.4175(4) 0.3530(4) 0.0352(9) Uani 1 1 d .
H7 H 0.5599 0.4228 0.4323 0.042 Uiso 1 1 calc R
C8 C 0.6137(6) 0.5125(4) 0.2455(4) 0.0405(10) Uani 1 1 d .
H8 H 0.5373 0.5798 0.2528 0.049 Uiso 1 1 calc R
C9 C 0.7152(7) 0.5057(4) 0.1283(4) 0.0413(11) Uani 1 1 d .
C10 C 0.8287(7) 0.4045(4) 0.1175(4) 0.0424(11) Uani 1 1 d .
H10 H 0.8975 0.4005 0.0383 0.051 Uiso 1 1 calc R
C11 C 0.8391(6) 0.3099(4) 0.2243(4) 0.0365(10) Uani 1 1 d .
H11 H 0.9144 0.2421 0.2165 0.044 Uiso 1 1 calc R
C13 C 0.7328(6) 0.0903(4) 0.4569(4) 0.0332(9) Uani 1 1 d .
C14 C 0.7057(6) 0.0402(4) 0.3640(4) 0.0376(10) Uani 1 1 d .
H14 H 0.6862 0.0850 0.2862 0.045 Uiso 1 1 calc R
C15 C 0.7133(6) -0.0865(4) 0.4091(5) 0.0403(10) Uani 1 1 d .
C16 C 0.7383(6) -0.1134(4) 0.5313(5) 0.0386(10) Uani 1 1 d .
B1 B 0.7535(7) 0.0036(4) 0.6943(5) 0.0366(11) Uani 1 1 d .
C12 C 0.6011(12) 0.6990(7) 0.0202(6) 0.103(3) Uani 1 1 d .
H12A H 0.4832 0.6726 0.0484 0.154 Uiso 1 1 calc R
H12B H 0.6200 0.7555 -0.0632 0.154 Uiso 1 1 calc R
H12C H 0.6226 0.7400 0.0777 0.154 Uiso 1 1 calc R

loop_
_atom_site_aniso_label
_atom_site_aniso_U_11
_atom_site_aniso_U_22
_atom_site_aniso_U_33
_atom_site_aniso_U_23
_atom_site_aniso_U_13
_atom_site_aniso_U_12
Br1 0.1117(5) 0.0405(3) 0.0516(3) -0.0139(2) -0.0443(3) -0.0051(3)
Br3 0.0604(3) 0.0485(3) 0.0671(4) -0.0331(3) -0.0114(3) -0.0055(2)
Br4 0.0709(4) 0.0270(2) 0.0714(4) -0.0039(2) -0.0265(3) -0.0045(2)
Br2 0.1063(5) 0.0508(3) 0.0359(3) -0.0010(2) -0.0334(3) 0.0030(3)
F1 0.0612(18) 0.0371(14) 0.0673(19) -0.0097(13) -0.0373(16) 0.0136(13)
F2 0.0525(17) 0.0461(15) 0.0387(15) 0.0009(12) -0.0014(13) -0.0139(13)
O1 0.090(3) 0.050(2) 0.0312(19) 0.0050(15) -0.0122(19) 0.0149(19)
N1 0.043(2) 0.0287(17) 0.0264(18) -0.0034(14) -0.0101(15) -0.0001(15)
N2 0.037(2) 0.0248(17) 0.039(2) -0.0032(15) -0.0102(16) -0.0025(14)
C1 0.049(3) 0.037(2) 0.025(2) -0.0058(17) -0.0119(19) 0.0023(19)
C2 0.057(3) 0.030(2) 0.036(2) -0.0120(18) -0.019(2) -0.0001(19)
C3 0.048(3) 0.031(2) 0.029(2) -0.0053(17) -0.0119(19) -0.0001(18)
C4 0.037(2) 0.031(2) 0.027(2) -0.0029(16) -0.0077(18) -0.0021(17)
C5 0.032(2) 0.031(2) 0.027(2) -0.0058(16) -0.0068(17) 0.0001(16)
C6 0.038(2) 0.0263(18) 0.026(2) -0.0032(15) -0.0097(17) -0.0042(16)
C7 0.045(3) 0.031(2) 0.029(2) -0.0084(17) -0.0077(19) -0.0010(18)
C8 0.050(3) 0.033(2) 0.037(3) -0.0057(18) -0.014(2) 0.0026(19)
C9 0.061(3) 0.032(2) 0.029(2) 0.0011(17) -0.017(2) -0.005(2)
C10 0.053(3) 0.044(2) 0.025(2) -0.0073(18) -0.003(2) -0.002(2)
C11 0.046(3) 0.033(2) 0.029(2) -0.0077(17) -0.0090(19) 0.0015(18)
C13 0.039(2) 0.029(2) 0.028(2) -0.0039(16) -0.0068(18) -0.0014(17)
C14 0.042(3) 0.037(2) 0.033(2) -0.0097(18) -0.0070(19) -0.0047(19)
C15 0.042(3) 0.035(2) 0.049(3) -0.022(2) -0.007(2) -0.0031(19)
C16 0.036(2) 0.030(2) 0.047(3) -0.0082(19) -0.009(2) -0.0020(17)
B1 0.042(3) 0.027(2) 0.038(3) -0.0016(19) -0.013(2) -0.001(2)
C12 0.158(8) 0.066(4) 0.052(4) 0.011(3) -0.022(4) 0.048(5)

loop_
_atom_type_symbol
_atom_type_description
_atom_type_scat_dispersion_real
_atom_type_scat_dispersion_imag
_atom_type_scat_source
C C 0.0033 0.0016 'International Tables Vol C Tables 4.2.6.8 and 6.1.1.4'
B B 0.0013 0.0007 'International Tables Vol C Tables 4.2.6.8 and 6.1.1.4'
Br Br -0.2901 2.4595 'International Tables Vol C Tables 4.2.6.8 and 6.1.1.4'
F F 0.0171 0.0103 'International Tables Vol C Tables 4.2.6.8 and 6.1.1.4'
N N 0.0061 0.0033 'International Tables Vol C Tables 4.2.6.8 and 6.1.1.4'
O O 0.0106 0.0060 'International Tables Vol C Tables 4.2.6.8 and 6.1.1.4'
H H 0.0000 0.0000 'International Tables Vol C Tables 4.2.6.8 and 6.1.1.4'

loop_
_geom_angle_atom_site_label_1
_geom_angle_atom_site_label_2
_geom_angle_atom_site_label_3
_geom_angle
C9 O1 C12 117.8(4)
C1 N1 C4 107.0(3)
C1 N1 B1 127.8(4)
C4 N1 B1 125.2(4)
C16 N2 C13 106.7(4)
C16 N2 B1 126.9(4)
C13 N2 B1 125.6(3)
N1 C1 C2 110.5(4)
N1 C1 Br2 123.3(3)
C2 C1 Br2 126.2(3)
C3 C2 C1 107.0(4)
C3 C2 Br1 127.2(3)
C1 C2 Br1 125.7(3)
C2 C3 C4 107.0(4)
C2 C3 H3 126.5
C4 C3 H3 126.5
N1 C4 C3 108.5(4)
N1 C4 C5 121.5(4)
C3 C4 C5 129.9(4)
C13 C5 C4 120.4(4)
C13 C5 C6 119.8(4)
C4 C5 C6 119.8(4)
C7 C6 C11 118.5(4)
C7 C6 C5 121.1(4)
C11 C6 C5 120.4(4)
C6 C7 C8 121.2(4)
C6 C7 H7 119.4
C8 C7 H7 119.4
C9 C8 C7 119.4(4)
C9 C8 H8 120.3
C7 C8 H8 120.3
O1 C9 C8 125.1(4)
O1 C9 C10 114.6(4)
C8 C9 C10 120.2(4)
C11 C10 C9 120.0(4)
C11 C10 H10 120.0
C9 C10 H10 120.0
C10 C11 C6 120.7(4)
C10 C11 H11 119.7
C6 C11 H11 119.7
C5 C13 C14 131.4(4)
C5 C13 N2 120.5(4)
C14 C13 N2 108.1(4)
C15 C14 C13 107.5(4)
C15 C14 H14 126.3
C13 C14 H14 126.3
C14 C15 C16 107.0(4)
C14 C15 Br3 128.5(4)
C16 C15 Br3 124.5(3)
N2 C16 C15 110.6(4)
N2 C16 Br4 123.1(4)
C15 C16 Br4 126.2(3)
F2 B1 F1 111.3(4)
F2 B1 N2 109.9(4)
F1 B1 N2 110.2(4)
F2 B1 N1 110.5(4)
F1 B1 N1 109.2(4)
N2 B1 N1 105.5(3)
O1 C12 H12A 109.5
O1 C12 H12B 109.5
H12A C12 H12B 109.5
O1 C12 H12C 109.5
H12A C12 H12C 109.5
H12B C12 H12C 109.5

loop_
_geom_bond_atom_site_label_1
_geom_bond_atom_site_label_2
_geom_bond_distance
Br1 C2 1.860(4)
Br3 C15 1.864(4)
Br4 C16 1.850(4)
Br2 C1 1.856(4)
F1 B1 1.370(6)
F2 B1 1.366(6)
O1 C9 1.360(5)
O1 C12 1.434(7)
N1 C1 1.336(6)
N1 C4 1.397(5)
N1 B1 1.563(6)
N2 C16 1.337(6)
N2 C13 1.405(5)
N2 B1 1.562(7)
C1 C2 1.400(6)
C2 C3 1.375(6)
C3 C4 1.403(6)
C3 H3 0.9300
C4 C5 1.405(6)
C5 C13 1.392(6)
C5 C6 1.476(5)
C6 C7 1.392(6)
C6 C11 1.394(6)
C7 C8 1.393(6)
C7 H7 0.9300
C8 C9 1.379(7)
C8 H8 0.9300
C9 C10 1.393(7)
C10 C11 1.381(6)
C10 H10 0.9300
C11 H11 0.9300
C13 C14 1.404(6)
C14 C15 1.369(6)
C14 H14 0.9300
C15 C16 1.401(7)
C12 H12A 0.9600
C12 H12B 0.9600
C12 H12C 0.9600

loop_
_geom_torsion_atom_site_label_1
_geom_torsion_atom_site_label_2
_geom_torsion_atom_site_label_3
_geom_torsion_atom_site_label_4
_geom_torsion
C4 N1 C1 C2 -0.6(5)
B1 N1 C1 C2 175.7(4)
C4 N1 C1 Br2 178.7(3)
B1 N1 C1 Br2 -5.0(7)
N1 C1 C2 C3 0.2(6)
Br2 C1 C2 C3 -179.0(4)
N1 C1 C2 Br1 -176.8(3)
Br2 C1 C2 Br1 3.9(7)
C1 C2 C3 C4 0.2(5)
Br1 C2 C3 C4 177.2(4)
C1 N1 C4 C3 0.7(5)
B1 N1 C4 C3 -175.7(4)
C1 N1 C4 C5 177.2(4)
B1 N1 C4 C5 0.8(6)
C2 C3 C4 N1 -0.6(5)
C2 C3 C4 C5 -176.7(4)
N1 C4 C5 C13 -4.5(6)
C3 C4 C5 C13 171.2(4)
N1 C4 C5 C6 177.4(4)
C3 C4 C5 C6 -6.9(7)
C13 C5 C6 C7 129.5(5)
C4 C5 C6 C7 -52.4(6)
C13 C5 C6 C11 -49.6(6)
C4 C5 C6 C11 128.5(5)
C11 C6 C7 C8 1.1(7)
C5 C6 C7 C8 -178.0(4)
C6 C7 C8 C9 -1.2(7)
C12 O1 C9 C8 -1.5(9)
C12 O1 C9 C10 179.1(6)
C7 C8 C9 O1 -179.0(5)
C7 C8 C9 C10 0.4(7)
O1 C9 C10 C11 179.9(5)
C8 C9 C10 C11 0.4(8)
C9 C10 C11 C6 -0.5(7)
C7 C6 C11 C10 -0.2(7)
C5 C6 C11 C10 178.9(4)
C4 C5 C13 C14 -179.6(5)
C6 C5 C13 C14 -1.5(7)
C4 C5 C13 N2 -1.6(6)
C6 C5 C13 N2 176.5(4)
C16 N2 C13 C5 -177.4(4)
B1 N2 C13 C5 11.9(7)
C16 N2 C13 C14 1.1(5)
B1 N2 C13 C14 -169.7(4)
C5 C13 C14 C15 176.1(5)
N2 C13 C14 C15 -2.1(5)
C13 C14 C15 C16 2.2(5)
C13 C14 C15 Br3 -176.7(3)
C13 N2 C16 C15 0.3(5)
B1 N2 C16 C15 170.9(4)
C13 N2 C16 Br4 179.9(3)
B1 N2 C16 Br4 -9.5(6)
C14 C15 C16 N2 -1.6(5)
Br3 C15 C16 N2 177.4(3)
C14 C15 C16 Br4 178.8(3)
Br3 C15 C16 Br4 -2.2(6)
C16 N2 B1 F2 -63.3(5)
C13 N2 B1 F2 105.6(5)
C16 N2 B1 F1 59.7(6)
C13 N2 B1 F1 -131.4(4)
C16 N2 B1 N1 177.6(4)
C13 N2 B1 N1 -13.6(6)
C1 N1 B1 F2 72.8(6)
C4 N1 B1 F2 -111.6(5)
C1 N1 B1 F1 -49.9(6)
C4 N1 B1 F1 125.7(4)
C1 N1 B1 N2 -168.4(4)
C4 N1 B1 N2 7.2(6)
